data_4082629
loop_
_publ_author_name
'Zhu, Bolin'
'Hao, Xiaoting'
'Chen, Yunfei'

_publ_section_title
;
 Intramolecular C--H Bond Activation in Bridged Dicyclopentadienyl
 Dimethyl Dinuclear Complexes
;
_journal_issue 1
_journal_name_full Organometallics
_journal_page_first 240
_journal_paper_doi 10.1021/om400986a
_journal_volume 33
_journal_year 2014
_chemical_formula_sum 'C38 H40 O8 Ru4'
_chemical_formula_weight 1028.98
_chemical_name_systematic
; 
 ? 
;
_space_group_IT_number 2
_symmetry_cell_setting triclinic
_symmetry_space_group_name_Hall '-P 1'
_symmetry_space_group_name_H-M 'P -1'
_atom_sites_solution_hydrogens geom
_atom_sites_solution_primary direct
_atom_sites_solution_secondary difmap
_audit_creation_method SHELXL-97
_cell_angle_alpha 108.0020(10)
_cell_angle_beta 99.1490(10)
_cell_angle_gamma 97.6010(10)
_cell_formula_units_Z 1
_cell_length_a 7.6979(6)
_cell_length_b 10.4167(9)
_cell_length_c 12.8779(11)
_cell_measurement_reflns_used 2868
_cell_measurement_temperature 296(2)
_cell_measurement_theta_max 28.40
_cell_measurement_theta_min 3.11
_cell_volume 951.32(14)
_computing_cell_refinement 'Bruker SMART'
_computing_data_collection 'Bruker SMART'
_computing_data_reduction 'Bruker SAINT'
_computing_molecular_graphics 'Bruker SHELXTL'
_computing_publication_material 'Bruker SHELXTL'
_computing_structure_refinement 'SHELXL-97 (Sheldrick, 1997)'
_computing_structure_solution 'SHELXS-97 (Sheldrick, 1990)'
_diffrn_ambient_temperature 296(2)
_diffrn_measured_fraction_theta_full 0.993
_diffrn_measured_fraction_theta_max 0.993
_diffrn_measurement_device_type 'CCD area detector'
_diffrn_measurement_method 'phi and omega scans'
_diffrn_radiation_monochromator graphite
_diffrn_radiation_source 'fine-focus sealed tube'
_diffrn_radiation_type MoK\a
_diffrn_radiation_wavelength 0.71073
_diffrn_reflns_av_R_equivalents 0.0130
_diffrn_reflns_av_sigmaI/netI 0.0229
_diffrn_reflns_limit_h_max 7
_diffrn_reflns_limit_h_min -9
_diffrn_reflns_limit_k_max 9
_diffrn_reflns_limit_k_min -12
_diffrn_reflns_limit_l_max 15
_diffrn_reflns_limit_l_min -15
_diffrn_reflns_number 4944
_diffrn_reflns_theta_full 25.01
_diffrn_reflns_theta_max 25.01
_diffrn_reflns_theta_min 1.70
_exptl_absorpt_coefficient_mu 1.606
_exptl_absorpt_correction_T_max 0.7831
_exptl_absorpt_correction_T_min 0.7608
_exptl_absorpt_correction_type multi-scan
_exptl_absorpt_process_details SADABS
_exptl_crystal_colour YELLOW
_exptl_crystal_density_diffrn 1.796
_exptl_crystal_density_meas ?
_exptl_crystal_density_method 'not measured'
_exptl_crystal_description BLOCK
_exptl_crystal_F_000 508
_exptl_crystal_size_max 0.18
_exptl_crystal_size_mid 0.17
_exptl_crystal_size_min 0.16
_refine_diff_density_max 0.633
_refine_diff_density_min -0.461
_refine_diff_density_rms 0.089
_refine_ls_extinction_method none
_refine_ls_goodness_of_fit_ref 1.053
_refine_ls_hydrogen_treatment constr
_refine_ls_matrix_type full
_refine_ls_number_parameters 230
_refine_ls_number_reflns 3348
_refine_ls_number_restraints 0
_refine_ls_restrained_S_all 1.053
_refine_ls_R_factor_all 0.0319
_refine_ls_R_factor_gt 0.0255
_refine_ls_shift/su_max 0.001
_refine_ls_shift/su_mean 0.000
_refine_ls_structure_factor_coef Fsqd
_refine_ls_weighting_details 'calc w=1/[\s^2^(Fo^2^)+(0.0310P)^2^+0.7882P] where P=(Fo^2^+2Fc^2^)/3'
_refine_ls_weighting_scheme calc
_refine_ls_wR_factor_gt 0.0650
_refine_ls_wR_factor_ref 0.0711
_reflns_number_gt 2745
_reflns_number_total 3348
_reflns_threshold_expression >2sigma(I)
_cod_data_source_file om400986a_si_004.cif
_cod_data_source_block n130408b
_cod_depositor_comments
;
The following automatic conversions were performed:

'_symmetry_cell_setting' value 'Triclinic' changed to 'triclinic'
according to
/usr/data/users/saulius/automatic-downloads/current/ACS/lib/dictionaries/cif_core.dic
dictionary named 'cif_core.dic' version 2.4.2 from
2011-04-26.

'_exptl_absorpt_correction_type' value 'MULTI-SCAN'
changed to 'multi-scan' according to
/usr/data/users/saulius/automatic-downloads/current/ACS/lib/dictionaries/cif_core.dic
dictionary named 'cif_core.dic' version 2.4.2 from 2011-04-26.

Automatic conversion script
Id: cif_fix_values 2281 2013-09-26 08:29:07Z andrius 

The following automatic conversions were performed:

'_exptl_crystal_density_meas' value 'NONE' was changed to '?' - the
value is perceived as not measured.

Automatic conversion script
Id: cif_fix_values 3008 2015-01-20 13:52:24Z robertas 
;
_cod_original_sg_symbol_H-M P-1
_cod_database_code 4082629

loop_
_symmetry_equiv_pos_as_xyz
'x, y, z'
'-x, -y, -z'

loop_
_atom_site_label
_atom_site_type_symbol
_atom_site_fract_x
_atom_site_fract_y
_atom_site_fract_z
_atom_site_U_iso_or_equiv
_atom_site_adp_type
_atom_site_occupancy
_atom_site_symmetry_multiplicity
_atom_site_calc_flag
_atom_site_refinement_flags
Ru1 Ru 0.22406(3) 0.21064(2) 0.02239(2) 0.03821(10) Uani 1 1 d .
Ru2 Ru 0.26616(3) 0.78416(2) 0.47225(2) 0.03935(10) Uani 1 1 d .
O1 O -0.1734(3) 0.1853(3) -0.0526(2) 0.0624(7) Uani 1 1 d .
O2 O 0.2020(4) -0.0580(3) -0.1590(3) 0.0772(9) Uani 1 1 d .
O3 O 0.1763(5) 0.9449(3) 0.3202(3) 0.0923(10) Uani 1 1 d .
O4 O 0.3601(6) 1.0488(3) 0.6666(3) 0.0994(12) Uani 1 1 d .
C1 C 0.1828(4) 0.4899(3) 0.2397(3) 0.0414(7) Uani 1 1 d .
C2 C 0.1837(5) 0.5795(4) 0.1651(3) 0.0610(10) Uani 1 1 d .
H2A H 0.1149 0.6494 0.1891 0.091 Uiso 1 1 calc R
H2B H 0.1319 0.5232 0.0890 0.091 Uiso 1 1 calc R
H2C H 0.3048 0.6219 0.1705 0.091 Uiso 1 1 calc R
C3 C -0.0117(4) 0.4362(4) 0.2395(4) 0.0674(12) Uani 1 1 d .
H3A H -0.0149 0.3761 0.2829 0.101 Uiso 1 1 calc R
H3B H -0.0755 0.3864 0.1642 0.101 Uiso 1 1 calc R
H3C H -0.0671 0.5122 0.2714 0.101 Uiso 1 1 calc R
C4 C 0.2794(4) 0.3715(3) 0.1971(3) 0.0364(7) Uani 1 1 d .
C5 C 0.2430(4) 0.2370(3) 0.2058(3) 0.0423(7) Uani 1 1 d .
H5 H 0.1471 0.2032 0.2381 0.051 Uiso 1 1 calc R
C6 C 0.3763(5) 0.1657(4) 0.1681(3) 0.0524(9) Uani 1 1 d .
H6 H 0.3896 0.0742 0.1703 0.063 Uiso 1 1 calc R
C7 C 0.4947(4) 0.2520(4) 0.1342(3) 0.0531(9) Uani 1 1 d .
H7 H 0.6053 0.2314 0.1099 0.064 Uiso 1 1 calc R
C8 C 0.4372(4) 0.3788(3) 0.1534(3) 0.0463(8) Uani 1 1 d .
H8 H 0.5000 0.4605 0.1427 0.056 Uiso 1 1 calc R
C9 C -0.0215(5) 0.1952(3) -0.0263(3) 0.0439(8) Uani 1 1 d .
C10 C 0.2119(5) 0.0428(4) -0.0907(3) 0.0497(8) Uani 1 1 d .
C11 C 0.2774(5) 0.3061(4) -0.0973(3) 0.0620(10) Uani 1 1 d .
H11A H 0.1997 0.2548 -0.1684 0.093 Uiso 1 1 calc R
H11B H 0.4001 0.3077 -0.1039 0.093 Uiso 1 1 calc R
H11C H 0.2565 0.3985 -0.0732 0.093 Uiso 1 1 calc R
C12 C 0.2865(4) 0.5713(3) 0.3578(3) 0.0368(7) Uani 1 1 d .
C13 C 0.2481(5) 0.5597(3) 0.4584(3) 0.0459(8) Uani 1 1 d .
H13 H 0.1423 0.5005 0.4639 0.055 Uiso 1 1 calc R
C14 C 0.3870(5) 0.6410(4) 0.5492(3) 0.0560(9) Uani 1 1 d .
H14 H 0.3972 0.6451 0.6270 0.067 Uiso 1 1 calc R
C15 C 0.5184(5) 0.7020(4) 0.5056(3) 0.0578(10) Uani 1 1 d .
H15 H 0.6358 0.7574 0.5483 0.069 Uiso 1 1 calc R
C16 C 0.4585(4) 0.6618(3) 0.3891(3) 0.0460(8) Uani 1 1 d .
H16 H 0.5270 0.6851 0.3373 0.055 Uiso 1 1 calc R
C17 C 0.2096(5) 0.8829(4) 0.3777(3) 0.0586(10) Uani 1 1 d .
C18 C 0.3247(6) 0.9494(4) 0.5932(3) 0.0587(10) Uani 1 1 d .
C19 C -0.0033(5) 0.7752(4) 0.4966(4) 0.0815(14) Uani 1 1 d .
H19A H -0.0391 0.8609 0.4998 0.122 Uiso 1 1 calc R
H19B H -0.0098 0.7586 0.5653 0.122 Uiso 1 1 calc R
H19C H -0.0819 0.7019 0.4355 0.122 Uiso 1 1 calc R

loop_
_atom_site_aniso_label
_atom_site_aniso_U_11
_atom_site_aniso_U_22
_atom_site_aniso_U_33
_atom_site_aniso_U_23
_atom_site_aniso_U_13
_atom_site_aniso_U_12
Ru1 0.03998(16) 0.03521(16) 0.04019(17) 0.01195(12) 0.00992(11) 0.01002(11)
Ru2 0.04160(16) 0.03303(16) 0.04587(17) 0.01193(12) 0.01559(12) 0.01134(11)
O1 0.0447(15) 0.0762(19) 0.0656(17) 0.0281(14) 0.0015(12) 0.0117(13)
O2 0.095(2) 0.0600(19) 0.071(2) 0.0080(16) 0.0250(17) 0.0230(16)
O3 0.151(3) 0.067(2) 0.076(2) 0.0374(18) 0.024(2) 0.047(2)
O4 0.152(3) 0.0539(19) 0.079(2) -0.0029(17) 0.054(2) 0.001(2)
C1 0.0361(16) 0.0384(18) 0.0458(19) 0.0082(15) 0.0046(13) 0.0137(13)
C2 0.085(3) 0.053(2) 0.046(2) 0.0164(18) 0.0025(19) 0.033(2)
C3 0.0355(19) 0.068(3) 0.077(3) -0.004(2) 0.0031(18) 0.0134(17)
C4 0.0342(16) 0.0325(16) 0.0388(17) 0.0086(13) 0.0024(13) 0.0083(12)
C5 0.0454(18) 0.0417(18) 0.0371(17) 0.0131(14) 0.0029(14) 0.0068(14)
C6 0.059(2) 0.0400(19) 0.053(2) 0.0128(16) -0.0052(17) 0.0195(16)
C7 0.0375(18) 0.049(2) 0.066(2) 0.0087(18) 0.0091(16) 0.0156(15)
C8 0.0352(17) 0.0401(18) 0.057(2) 0.0113(16) 0.0060(15) 0.0024(14)
C9 0.052(2) 0.0416(19) 0.0386(18) 0.0147(15) 0.0088(15) 0.0099(15)
C10 0.058(2) 0.045(2) 0.049(2) 0.0161(18) 0.0150(17) 0.0149(17)
C11 0.070(3) 0.058(2) 0.069(3) 0.029(2) 0.025(2) 0.015(2)
C12 0.0349(15) 0.0331(16) 0.0439(18) 0.0125(14) 0.0086(13) 0.0121(13)
C13 0.055(2) 0.0371(17) 0.054(2) 0.0213(16) 0.0169(16) 0.0133(15)
C14 0.074(3) 0.051(2) 0.044(2) 0.0159(17) 0.0042(18) 0.0247(19)
C15 0.0418(19) 0.050(2) 0.064(2) 0.0007(18) -0.0056(17) 0.0165(16)
C16 0.0346(16) 0.0416(18) 0.059(2) 0.0086(16) 0.0156(15) 0.0127(14)
C17 0.078(3) 0.040(2) 0.059(2) 0.0110(18) 0.019(2) 0.0251(19)
C18 0.078(3) 0.043(2) 0.061(2) 0.0156(19) 0.033(2) 0.0130(19)
C19 0.064(3) 0.059(3) 0.129(4) 0.025(3) 0.046(3) 0.022(2)

loop_
_atom_type_symbol
_atom_type_description
_atom_type_scat_dispersion_real
_atom_type_scat_dispersion_imag
_atom_type_scat_source
C C 0.0033 0.0016 'International Tables Vol C Tables 4.2.6.8 and 6.1.1.4'
H H 0.0000 0.0000 'International Tables Vol C Tables 4.2.6.8 and 6.1.1.4'
O O 0.0106 0.0060 'International Tables Vol C Tables 4.2.6.8 and 6.1.1.4'
Ru Ru -1.2594 0.8363 'International Tables Vol C Tables 4.2.6.8 and 6.1.1.4'

loop_
_geom_angle_atom_site_label_1
_geom_angle_atom_site_label_2
_geom_angle_atom_site_label_3
_geom_angle
C9 Ru1 C10 88.80(15)
C9 Ru1 C11 90.29(15)
C10 Ru1 C11 86.26(15)
C9 Ru1 C7 161.55(14)
C10 Ru1 C7 104.90(14)
C11 Ru1 C7 102.70(15)
C9 Ru1 C6 130.33(14)
C10 Ru1 C6 98.90(14)
C11 Ru1 C6 138.89(15)
C7 Ru1 C6 36.44(13)
C9 Ru1 C8 132.87(13)
C10 Ru1 C8 138.06(14)
C11 Ru1 C8 88.65(14)
C7 Ru1 C8 36.47(12)
C6 Ru1 C8 60.50(13)
C9 Ru1 C5 101.36(13)
C10 Ru1 C5 124.71(14)
C11 Ru1 C5 146.64(14)
C7 Ru1 C5 60.73(13)
C6 Ru1 C5 36.17(12)
C8 Ru1 C5 60.51(12)
C9 Ru1 C4 102.23(12)
C10 Ru1 C4 159.62(14)
C11 Ru1 C4 110.47(14)
C7 Ru1 C4 61.11(11)
C6 Ru1 C4 60.90(12)
C8 Ru1 C4 36.36(11)
C5 Ru1 C4 36.68(11)
C17 Ru2 C18 88.94(17)
C17 Ru2 C19 87.29(19)
C18 Ru2 C19 86.58(18)
C17 Ru2 C14 162.46(16)
C18 Ru2 C14 101.48(16)
C19 Ru2 C14 107.20(17)
C17 Ru2 C15 128.60(17)
C18 Ru2 C15 98.82(16)
C19 Ru2 C15 143.53(18)
C14 Ru2 C15 36.33(14)
C17 Ru2 C16 101.74(15)
C18 Ru2 C16 127.19(15)
C19 Ru2 C16 144.66(15)
C14 Ru2 C16 60.72(14)
C15 Ru2 C16 36.26(13)
C17 Ru2 C13 137.33(15)
C18 Ru2 C13 133.43(15)
C19 Ru2 C13 90.25(15)
C14 Ru2 C13 36.24(13)
C15 Ru2 C13 59.97(13)
C16 Ru2 C13 59.98(12)
C17 Ru2 C12 105.55(14)
C18 Ru2 C12 159.68(15)
C19 Ru2 C12 107.87(14)
C14 Ru2 C12 61.14(12)
C15 Ru2 C12 61.04(12)
C16 Ru2 C12 36.81(11)
C13 Ru2 C12 35.98(11)
C12 C1 C4 105.7(2)
C12 C1 C3 110.7(3)
C4 C1 C3 111.1(3)
C12 C1 C2 110.9(3)
C4 C1 C2 110.1(3)
C3 C1 C2 108.4(3)
C1 C2 H2A 109.5
C1 C2 H2B 109.5
H2A C2 H2B 109.5
C1 C2 H2C 109.5
H2A C2 H2C 109.5
H2B C2 H2C 109.5
C1 C3 H3A 109.5
C1 C3 H3B 109.5
H3A C3 H3B 109.5
C1 C3 H3C 109.5
H3A C3 H3C 109.5
H3B C3 H3C 109.5
C8 C4 C5 106.4(3)
C8 C4 C1 126.2(3)
C5 C4 C1 127.0(3)
C8 C4 Ru1 71.08(18)
C5 C4 Ru1 71.07(17)
C1 C4 Ru1 128.4(2)
C6 C5 C4 108.4(3)
C6 C5 Ru1 71.45(19)
C4 C5 Ru1 72.24(18)
C6 C5 H5 125.7
C4 C5 H5 125.7
Ru1 C5 H5 125.7
C5 C6 C7 108.4(3)
C5 C6 Ru1 72.38(18)
C7 C6 Ru1 71.1(2)
C5 C6 H6 125.7
C7 C6 H6 125.7
Ru1 C6 H6 125.7
C6 C7 C8 108.0(3)
C6 C7 Ru1 72.44(19)
C8 C7 Ru1 72.74(19)
C6 C7 H7 125.8
C8 C7 H7 125.8
Ru1 C7 H7 125.8
C7 C8 C4 108.8(3)
C7 C8 Ru1 70.80(19)
C4 C8 Ru1 72.56(17)
C7 C8 H8 125.6
C4 C8 H8 125.6
Ru1 C8 H8 125.6
O1 C9 Ru1 177.6(3)
O2 C10 Ru1 179.0(4)
Ru1 C11 H11A 109.5
Ru1 C11 H11B 109.5
H11A C11 H11B 109.5
Ru1 C11 H11C 109.5
H11A C11 H11C 109.5
H11B C11 H11C 109.5
C13 C12 C16 105.5(3)
C13 C12 C1 127.5(3)
C16 C12 C1 126.5(3)
C13 C12 Ru2 71.24(18)
C16 C12 Ru2 70.46(17)
C1 C12 Ru2 129.2(2)
C14 C13 C12 110.2(3)
C14 C13 Ru2 70.9(2)
C12 C13 Ru2 72.78(18)
C14 C13 H13 124.9
C12 C13 H13 124.9
Ru2 C13 H13 124.9
C15 C14 C13 107.2(3)
C15 C14 Ru2 72.1(2)
C13 C14 Ru2 72.81(19)
C15 C14 H14 126.2
C13 C14 H14 126.2
Ru2 C14 H14 126.2
C14 C15 C16 108.5(3)
C14 C15 Ru2 71.6(2)
C16 C15 Ru2 72.16(19)
C14 C15 H15 125.7
C16 C15 H15 125.7
Ru2 C15 H15 125.7
C15 C16 C12 108.6(3)
C15 C16 Ru2 71.58(19)
C12 C16 Ru2 72.73(17)
C15 C16 H16 125.6
C12 C16 H16 125.6
Ru2 C16 H16 125.6
O3 C17 Ru2 179.3(4)
O4 C18 Ru2 179.6(4)
Ru2 C19 H19A 109.5
Ru2 C19 H19B 109.5
H19A C19 H19B 109.5
Ru2 C19 H19C 109.5
H19A C19 H19C 109.5
H19B C19 H19C 109.5

loop_
_geom_bond_atom_site_label_1
_geom_bond_atom_site_label_2
_geom_bond_distance
Ru1 C9 1.863(3)
Ru1 C10 1.878(4)
Ru1 C11 2.138(4)
Ru1 C7 2.242(3)
Ru1 C6 2.259(3)
Ru1 C8 2.267(3)
Ru1 C5 2.271(3)
Ru1 C4 2.286(3)
Ru2 C17 1.858(4)
Ru2 C18 1.872(4)
Ru2 C19 2.141(4)
Ru2 C14 2.249(4)
Ru2 C15 2.255(3)
Ru2 C16 2.263(3)
Ru2 C13 2.273(3)
Ru2 C12 2.293(3)
O1 C9 1.146(4)
O2 C10 1.126(4)
O3 C17 1.145(5)
O4 C18 1.131(5)
C1 C12 1.519(4)
C1 C4 1.526(4)
C1 C3 1.527(5)
C1 C2 1.532(5)
C2 H2A 0.9600
C2 H2B 0.9600
C2 H2C 0.9600
C3 H3A 0.9600
C3 H3B 0.9600
C3 H3C 0.9600
C4 C8 1.421(4)
C4 C5 1.434(4)
C5 C6 1.406(5)
C5 H5 0.9800
C6 C7 1.407(5)
C6 H6 0.9800
C7 C8 1.411(5)
C7 H7 0.9800
C8 H8 0.9800
C11 H11A 0.9600
C11 H11B 0.9600
C11 H11C 0.9600
C12 C13 1.410(4)
C12 C16 1.439(4)
C13 C14 1.407(5)
C13 H13 0.9800
C14 C15 1.404(5)
C14 H14 0.9800
C15 C16 1.406(5)
C15 H15 0.9800
C16 H16 0.9800
C19 H19A 0.9600
C19 H19B 0.9600
C19 H19C 0.9600

loop_
_geom_torsion_atom_site_label_1
_geom_torsion_atom_site_label_2
_geom_torsion_atom_site_label_3
_geom_torsion_atom_site_label_4
_geom_torsion
C12 C1 C4 C8 -80.9(4)
C3 C1 C4 C8 159.0(3)
C2 C1 C4 C8 39.0(4)
C12 C1 C4 C5 90.8(4)
C3 C1 C4 C5 -29.3(4)
C2 C1 C4 C5 -149.4(3)
C12 C1 C4 Ru1 -174.7(2)
C3 C1 C4 Ru1 65.2(4)
C2 C1 C4 Ru1 -54.8(4)
C9 Ru1 C4 C8 -151.6(2)
C10 Ru1 C4 C8 86.9(4)
C11 Ru1 C4 C8 -56.7(2)
C7 Ru1 C4 C8 36.9(2)
C6 Ru1 C4 C8 78.8(2)
C5 Ru1 C4 C8 115.7(3)
C9 Ru1 C4 C5 92.7(2)
C10 Ru1 C4 C5 -28.8(4)
C11 Ru1 C4 C5 -172.38(19)
C7 Ru1 C4 C5 -78.8(2)
C6 Ru1 C4 C5 -36.93(19)
C8 Ru1 C4 C5 -115.7(3)
C9 Ru1 C4 C1 -30.0(3)
C10 Ru1 C4 C1 -151.5(4)
C11 Ru1 C4 C1 64.9(3)
C7 Ru1 C4 C1 158.5(3)
C6 Ru1 C4 C1 -159.6(3)
C8 Ru1 C4 C1 121.6(4)
C5 Ru1 C4 C1 -122.7(3)
C8 C4 C5 C6 0.0(4)
C1 C4 C5 C6 -173.0(3)
Ru1 C4 C5 C6 62.7(2)
C8 C4 C5 Ru1 -62.7(2)
C1 C4 C5 Ru1 124.3(3)
C9 Ru1 C5 C6 147.5(2)
C10 Ru1 C5 C6 51.0(3)
C11 Ru1 C5 C6 -104.1(3)
C7 Ru1 C5 C6 -37.2(2)
C8 Ru1 C5 C6 -79.3(2)
C4 Ru1 C5 C6 -117.2(3)
C9 Ru1 C5 C4 -95.27(19)
C10 Ru1 C5 C4 168.23(19)
C11 Ru1 C5 C4 13.1(3)
C7 Ru1 C5 C4 79.93(19)
C6 Ru1 C5 C4 117.2(3)
C8 Ru1 C5 C4 37.85(17)
C4 C5 C6 C7 -0.8(4)
Ru1 C5 C6 C7 62.4(2)
C4 C5 C6 Ru1 -63.2(2)
C9 Ru1 C6 C5 -43.6(3)
C10 Ru1 C6 C5 -139.7(2)
C11 Ru1 C6 C5 125.8(2)
C7 Ru1 C6 C5 117.3(3)
C8 Ru1 C6 C5 79.4(2)
C4 Ru1 C6 C5 37.46(19)
C9 Ru1 C6 C7 -160.9(2)
C10 Ru1 C6 C7 103.1(2)
C11 Ru1 C6 C7 8.5(3)
C8 Ru1 C6 C7 -37.88(19)
C5 Ru1 C6 C7 -117.3(3)
C4 Ru1 C6 C7 -79.8(2)
C5 C6 C7 C8 1.3(4)
Ru1 C6 C7 C8 64.5(2)
C5 C6 C7 Ru1 -63.2(2)
C9 Ru1 C7 C6 52.0(5)
C10 Ru1 C7 C6 -84.8(2)
C11 Ru1 C7 C6 -174.3(2)
C8 Ru1 C7 C6 116.0(3)
C5 Ru1 C7 C6 37.0(2)
C4 Ru1 C7 C6 79.2(2)
C9 Ru1 C7 C8 -64.0(5)
C10 Ru1 C7 C8 159.3(2)
C11 Ru1 C7 C8 69.8(2)
C6 Ru1 C7 C8 -116.0(3)
C5 Ru1 C7 C8 -79.0(2)
C4 Ru1 C7 C8 -36.8(2)
C6 C7 C8 C4 -1.3(4)
Ru1 C7 C8 C4 63.0(2)
C6 C7 C8 Ru1 -64.3(2)
C5 C4 C8 C7 0.8(4)
C1 C4 C8 C7 173.9(3)
Ru1 C4 C8 C7 -61.9(2)
C5 C4 C8 Ru1 62.7(2)
C1 C4 C8 Ru1 -124.2(3)
C9 Ru1 C8 C7 157.2(2)
C10 Ru1 C8 C7 -30.8(3)
C11 Ru1 C8 C7 -113.7(2)
C6 Ru1 C8 C7 37.9(2)
C5 Ru1 C8 C7 79.6(2)
C4 Ru1 C8 C7 117.8(3)
C9 Ru1 C8 C4 39.3(3)
C10 Ru1 C8 C4 -148.6(2)
C11 Ru1 C8 C4 128.5(2)
C7 Ru1 C8 C4 -117.8(3)
C6 Ru1 C8 C4 -80.0(2)
C5 Ru1 C8 C4 -38.19(18)
C10 Ru1 C9 O1 115(7)
C11 Ru1 C9 O1 -159(7)
C7 Ru1 C9 O1 -24(8)
C6 Ru1 C9 O1 14(7)
C8 Ru1 C9 O1 -70(7)
C5 Ru1 C9 O1 -10(7)
C4 Ru1 C9 O1 -48(7)
C9 Ru1 C10 O2 -2(20)
C11 Ru1 C10 O2 -93(20)
C7 Ru1 C10 O2 165(20)
C6 Ru1 C10 O2 128(20)
C8 Ru1 C10 O2 -177(100)
C5 Ru1 C10 O2 101(20)
C4 Ru1 C10 O2 121(20)
C4 C1 C12 C13 -95.9(4)
C3 C1 C12 C13 24.4(4)
C2 C1 C12 C13 144.8(3)
C4 C1 C12 C16 74.3(4)
C3 C1 C12 C16 -165.3(3)
C2 C1 C12 C16 -45.0(4)
C4 C1 C12 Ru2 168.2(2)
C3 C1 C12 Ru2 -71.5(4)
C2 C1 C12 Ru2 48.9(4)
C17 Ru2 C12 C13 -156.3(2)
C18 Ru2 C12 C13 69.5(4)
C19 Ru2 C12 C13 -64.1(2)
C14 Ru2 C12 C13 36.1(2)
C15 Ru2 C12 C13 77.8(2)
C16 Ru2 C12 C13 114.8(3)
C17 Ru2 C12 C16 88.9(2)
C18 Ru2 C12 C16 -45.3(5)
C19 Ru2 C12 C16 -178.9(2)
C14 Ru2 C12 C16 -78.7(2)
C15 Ru2 C12 C16 -37.0(2)
C13 Ru2 C12 C16 -114.8(3)
C17 Ru2 C12 C1 -32.8(3)
C18 Ru2 C12 C1 -167.0(4)
C19 Ru2 C12 C1 59.4(3)
C14 Ru2 C12 C1 159.6(3)
C15 Ru2 C12 C1 -158.7(3)
C16 Ru2 C12 C1 -121.7(4)
C13 Ru2 C12 C1 123.5(4)
C16 C12 C13 C14 1.2(4)
C1 C12 C13 C14 173.0(3)
Ru2 C12 C13 C14 -61.4(2)
C16 C12 C13 Ru2 62.6(2)
C1 C12 C13 Ru2 -125.5(3)
C17 Ru2 C13 C14 154.1(3)
C18 Ru2 C13 C14 -34.1(3)
C19 Ru2 C13 C14 -119.6(3)
C15 Ru2 C13 C14 38.3(2)
C16 Ru2 C13 C14 80.4(2)
C12 Ru2 C13 C14 119.3(3)
C17 Ru2 C13 C12 34.8(3)
C18 Ru2 C13 C12 -153.4(2)
C19 Ru2 C13 C12 121.1(2)
C14 Ru2 C13 C12 -119.3(3)
C15 Ru2 C13 C12 -81.0(2)
C16 Ru2 C13 C12 -38.92(18)
C12 C13 C14 C15 -1.8(4)
Ru2 C13 C14 C15 -64.3(2)
C12 C13 C14 Ru2 62.6(2)
C17 Ru2 C14 C15 36.1(6)
C18 Ru2 C14 C15 -89.3(2)
C19 Ru2 C14 C15 -179.3(2)
C16 Ru2 C14 C15 37.1(2)
C13 Ru2 C14 C15 115.2(3)
C12 Ru2 C14 C15 79.4(2)
C17 Ru2 C14 C13 -79.1(6)
C18 Ru2 C14 C13 155.5(2)
C19 Ru2 C14 C13 65.5(3)
C15 Ru2 C14 C13 -115.2(3)
C16 Ru2 C14 C13 -78.1(2)
C12 Ru2 C14 C13 -35.80(19)
C13 C14 C15 C16 1.7(4)
Ru2 C14 C15 C16 -63.2(2)
C13 C14 C15 Ru2 64.8(2)
C17 Ru2 C15 C14 -166.9(2)
C18 Ru2 C15 C14 97.4(2)
C19 Ru2 C15 C14 1.2(4)
C16 Ru2 C15 C14 -117.3(3)
C13 Ru2 C15 C14 -38.2(2)
C12 Ru2 C15 C14 -79.7(2)
C17 Ru2 C15 C16 -49.6(3)
C18 Ru2 C15 C16 -145.3(2)
C19 Ru2 C15 C16 118.4(3)
C14 Ru2 C15 C16 117.3(3)
C13 Ru2 C15 C16 79.1(2)
C12 Ru2 C15 C16 37.6(2)
C14 C15 C16 C12 -1.0(4)
Ru2 C15 C16 C12 -63.8(2)
C14 C15 C16 Ru2 62.8(2)
C13 C12 C16 C15 -0.1(4)
C1 C12 C16 C15 -172.1(3)
Ru2 C12 C16 C15 63.0(2)
C13 C12 C16 Ru2 -63.1(2)
C1 C12 C16 Ru2 124.9(3)
C17 Ru2 C16 C15 142.6(2)
C18 Ru2 C16 C15 44.9(3)
C19 Ru2 C16 C15 -115.3(3)
C14 Ru2 C16 C15 -37.1(2)
C13 Ru2 C16 C15 -79.1(2)
C12 Ru2 C16 C15 -117.1(3)
C17 Ru2 C16 C12 -100.3(2)
C18 Ru2 C16 C12 162.0(2)
C19 Ru2 C16 C12 1.8(4)
C14 Ru2 C16 C12 80.0(2)
C15 Ru2 C16 C12 117.1(3)
C13 Ru2 C16 C12 38.02(19)
C18 Ru2 C17 O3 40(30)
C19 Ru2 C17 O3 126(30)
C14 Ru2 C17 O3 -87(30)
C15 Ru2 C17 O3 -61(30)
C16 Ru2 C17 O3 -88(30)
C13 Ru2 C17 O3 -146(30)
C12 Ru2 C17 O3 -126(30)
C17 Ru2 C18 O4 165(100)
C19 Ru2 C18 O4 78(60)
C14 Ru2 C18 O4 -29(60)
C15 Ru2 C18 O4 -66(60)
C16 Ru2 C18 O4 -91(60)
C13 Ru2 C18 O4 -10(60)
C12 Ru2 C18 O4 -59(60)
